data_7029425
loop_
_publ_author_name
'Yap, Jeanette See Leng'
'Li, Bin Bin'
'Wong, Jonathan'
'Li, Yongxin'
'Pullarkat, Sumod A.'
'Leung, Pak-Hing'

_publ_section_title
;
 Development of a novel chiral palladacycle and its application in
 asymmetric hydrophosphination reaction.
;
_journal_issue 15
_journal_name_full 'Dalton transactions (Cambridge, England : 2003)'
_journal_page_first 5777
_journal_page_last 5784
_journal_paper_doi 10.1039/c4dt00062e
_journal_volume 43
_journal_year 2014
_chemical_absolute_configuration ad
_chemical_formula_sum 'C14 H18 Cl3 N3 O4 Pd'
_chemical_formula_weight 505.06
_chemical_name_systematic
; 
 ? 
;
_space_group_IT_number 4
_symmetry_cell_setting monoclinic
_symmetry_space_group_name_Hall 'P 2yb'
_symmetry_space_group_name_H-M 'P 1 21 1'
_atom_sites_solution_hydrogens geom
_atom_sites_solution_primary direct
_atom_sites_solution_secondary difmap
_audit_creation_method SHELXL-97
_cell_angle_alpha 90.00
_cell_angle_beta 108.798(2)
_cell_angle_gamma 90.00
_cell_formula_units_Z 2
_cell_length_a 10.8357(8)
_cell_length_b 6.3586(4)
_cell_length_c 14.7427(11)
_cell_measurement_reflns_used 5464
_cell_measurement_temperature 153(2)
_cell_measurement_theta_max 29.14
_cell_measurement_theta_min 2.82
_cell_volume 961.59(12)
_computing_cell_refinement 'Bruker SAINT'
_computing_data_collection 'Bruker APEX2'
_computing_data_reduction 'Bruker SAINT'
_computing_molecular_graphics 'Bruker SHELXTL'
_computing_publication_material 'Bruker SHELXTL'
_computing_structure_refinement 'SHELXL-97 (Sheldrick, 2008)'
_computing_structure_solution 'SHELXS-97 (Sheldrick, 2008)'
_diffrn_ambient_temperature 153(2)
_diffrn_measured_fraction_theta_full 0.997
_diffrn_measured_fraction_theta_max 0.997
_diffrn_measurement_device_type 'Bruker APEX-II CCD'
_diffrn_measurement_method '\f and \w scans'
_diffrn_radiation_monochromator graphite
_diffrn_radiation_source 'fine-focus sealed tube'
_diffrn_radiation_type MoK\a
_diffrn_radiation_wavelength 0.71073
_diffrn_reflns_av_R_equivalents 0.0396
_diffrn_reflns_av_sigmaI/netI 0.0570
_diffrn_reflns_limit_h_max 17
_diffrn_reflns_limit_h_min -17
_diffrn_reflns_limit_k_max 10
_diffrn_reflns_limit_k_min -10
_diffrn_reflns_limit_l_max 23
_diffrn_reflns_limit_l_min -24
_diffrn_reflns_number 21041
_diffrn_reflns_theta_full 35.66
_diffrn_reflns_theta_max 35.66
_diffrn_reflns_theta_min 1.46
_exptl_absorpt_coefficient_mu 1.405
_exptl_absorpt_correction_T_max 0.8959
_exptl_absorpt_correction_T_min 0.6034
_exptl_absorpt_correction_type multi-scan
_exptl_absorpt_process_details sadabs
_exptl_crystal_colour yellow
_exptl_crystal_density_diffrn 1.744
_exptl_crystal_density_method 'not measured'
_exptl_crystal_description needle
_exptl_crystal_F_000 504
_exptl_crystal_size_max 0.40
_exptl_crystal_size_mid 0.12
_exptl_crystal_size_min 0.08
_refine_diff_density_max 0.806
_refine_diff_density_min -0.665
_refine_diff_density_rms 0.165
_refine_ls_abs_structure_details 'Flack H D (1983), Acta Cryst. A39, 876-881'
_refine_ls_abs_structure_Flack -0.01(3)
_refine_ls_extinction_method none
_refine_ls_goodness_of_fit_ref 1.095
_refine_ls_hydrogen_treatment constr
_refine_ls_matrix_type full
_refine_ls_number_parameters 231
_refine_ls_number_reflns 8531
_refine_ls_number_restraints 1
_refine_ls_restrained_S_all 1.095
_refine_ls_R_factor_all 0.0505
_refine_ls_R_factor_gt 0.0370
_refine_ls_shift/su_max 0.001
_refine_ls_shift/su_mean 0.000
_refine_ls_structure_factor_coef Fsqd
_refine_ls_weighting_details 'calc w=1/[\s^2^(Fo^2^)+(0.0482P)^2^+0.0000P] where P=(Fo^2^+2Fc^2^)/3'
_refine_ls_weighting_scheme calc
_refine_ls_wR_factor_gt 0.0805
_refine_ls_wR_factor_ref 0.1045
_reflns_number_gt 7247
_reflns_number_total 8531
_reflns_threshold_expression >2sigma(I)
_cod_data_source_file c4dt00062e2.cif
_cod_data_source_block S10
_cod_depositor_comments
;
The following automatic conversions were performed:

'_symmetry_cell_setting' value 'Monoclinic' changed to 'monoclinic'
according to
/usr/data/users/saulius/crontab/automatic-downloads/current/RSC/lib/dictionaries/cif_core.dic
dictionary named 'cif_core.dic' version 2.4.2 from 2011-04-26.

Automatic conversion script
Id: cif_fix_values 2281 2013-09-26 08:29:07Z andrius 
;
_cod_original_sg_symbol_H-M P2(1)
_cod_database_code 7029425

loop_
_symmetry_equiv_pos_as_xyz
'x, y, z'
'-x, y+1/2, -z'

loop_
_atom_site_label
_atom_site_type_symbol
_atom_site_fract_x
_atom_site_fract_y
_atom_site_fract_z
_atom_site_U_iso_or_equiv
_atom_site_adp_type
_atom_site_occupancy
_atom_site_symmetry_multiplicity
_atom_site_calc_flag
_atom_site_refinement_flags
Pd1 Pd 0.623812(19) 0.56797(4) 0.278850(14) 0.01996(5) Uani 1 1 d .
C1 C 0.6223(3) 0.7852(5) 0.1810(2) 0.0190(5) Uani 1 1 d .
C2 C 0.5291(3) 0.9300(5) 0.1320(2) 0.0228(6) Uani 1 1 d .
C3 C 0.5424(3) 1.0523(7) 0.0574(2) 0.0297(7) Uani 1 1 d .
H3 H 0.4760 1.1493 0.0252 0.036 Uiso 1 1 calc R
C4 C 0.6530(4) 1.0318(5) 0.0303(2) 0.0301(8) Uani 1 1 d .
H4 H 0.6612 1.1085 -0.0228 0.036 Uiso 1 1 calc R
C5 C 0.7513(3) 0.8978(6) 0.0816(2) 0.0263(6) Uani 1 1 d .
C6 C 0.7383(3) 0.7775(5) 0.1565(2) 0.0214(6) Uani 1 1 d .
C7 C 0.8437(3) 0.6308(5) 0.2144(2) 0.0230(6) Uani 1 1 d .
H7 H 0.9311 0.6955 0.2240 0.028 Uiso 1 1 calc R
C8 C 0.8349(4) 0.4208(6) 0.1632(3) 0.0349(8) Uani 1 1 d .
H8A H 0.7518 0.3528 0.1581 0.052 Uiso 1 1 calc R
H8B H 0.9070 0.3301 0.1996 0.052 Uiso 1 1 calc R
H8C H 0.8403 0.4441 0.0989 0.052 Uiso 1 1 calc R
C9 C 0.9022(4) 0.4373(7) 0.3681(3) 0.0356(9) Uani 1 1 d .
H9A H 0.9946 0.4703 0.3810 0.053 Uiso 1 1 calc R
H9B H 0.8812 0.3048 0.3325 0.053 Uiso 1 1 calc R
H9C H 0.8843 0.4235 0.4289 0.053 Uiso 1 1 calc R
C10 C 0.8613(4) 0.8071(6) 0.3661(3) 0.0301(7) Uani 1 1 d .
H10A H 0.8431 0.7962 0.4268 0.045 Uiso 1 1 calc R
H10B H 0.8125 0.9256 0.3289 0.045 Uiso 1 1 calc R
H10C H 0.9549 0.8297 0.3789 0.045 Uiso 1 1 calc R
C11 C 0.6163(4) 0.1752(6) 0.4148(3) 0.0294(7) Uani 1 1 d .
C12 C 0.5979(5) -0.0092(7) 0.4671(3) 0.0407(9) Uani 1 1 d .
H12A H 0.5514 -0.1176 0.4216 0.061 Uiso 1 1 calc R
H12B H 0.5468 0.0291 0.5087 0.061 Uiso 1 1 calc R
H12C H 0.6830 -0.0636 0.5063 0.061 Uiso 1 1 calc R
C13 C 0.3214(3) 0.5118(5) 0.2258(2) 0.0252(6) Uani 1 1 d .
C14 C 0.1813(3) 0.4913(7) 0.2033(3) 0.0347(8) Uani 1 1 d .
H14A H 0.1571 0.5250 0.2603 0.052 Uiso 1 1 calc R
H14B H 0.1550 0.3467 0.1832 0.052 Uiso 1 1 calc R
H14C H 0.1371 0.5884 0.1514 0.052 Uiso 1 1 calc R
Cl1 Cl 0.39002(9) 0.98121(14) 0.16421(8) 0.0350(2) Uani 1 1 d .
Cl2 Cl 0.89276(10) 0.8855(2) 0.05100(7) 0.0423(2) Uani 1 1 d .
Cl3 Cl 0.19937(9) 1.01473(14) 0.35849(6) 0.03104(19) Uani 1 1 d .
N1 N 0.8210(2) 0.6091(4) 0.31055(18) 0.0222(6) Uani 1 1 d .
N2 N 0.6309(3) 0.3173(5) 0.3740(2) 0.0296(6) Uani 1 1 d .
N3 N 0.4298(3) 0.5353(5) 0.2410(2) 0.0268(7) Uani 1 1 d .
O1 O 0.1049(4) 1.0192(6) 0.2658(2) 0.0657(13) Uani 1 1 d .
O2 O 0.1510(4) 1.1163(6) 0.4250(3) 0.0624(11) Uani 1 1 d .
O3 O 0.3110(3) 1.1381(8) 0.3567(3) 0.0707(13) Uani 1 1 d .
O4 O 0.2282(6) 0.8053(6) 0.3852(3) 0.104(2) Uani 1 1 d .

loop_
_atom_site_aniso_label
_atom_site_aniso_U_11
_atom_site_aniso_U_22
_atom_site_aniso_U_33
_atom_site_aniso_U_23
_atom_site_aniso_U_13
_atom_site_aniso_U_12
Pd1 0.01966(9) 0.01755(8) 0.02254(8) 0.00125(10) 0.00660(6) -0.00184(11)
C1 0.0205(13) 0.0168(12) 0.0191(12) -0.0011(9) 0.0054(10) -0.0023(10)
C2 0.0227(14) 0.0186(12) 0.0265(14) -0.0016(11) 0.0069(11) -0.0003(11)
C3 0.0340(15) 0.0205(15) 0.0280(12) 0.0047(15) 0.0010(11) -0.0026(16)
C4 0.0353(16) 0.028(2) 0.0232(12) 0.0037(11) 0.0045(12) -0.0081(13)
C5 0.0247(15) 0.0317(16) 0.0211(13) -0.0029(12) 0.0055(11) -0.0076(13)
C6 0.0203(13) 0.0223(13) 0.0198(12) -0.0033(10) 0.0039(10) -0.0054(11)
C7 0.0189(12) 0.0244(13) 0.0248(13) -0.0018(10) 0.0059(10) -0.0027(10)
C8 0.0333(19) 0.0291(17) 0.042(2) -0.0102(15) 0.0113(16) 0.0028(15)
C9 0.0239(17) 0.036(2) 0.042(2) 0.0120(16) 0.0040(15) 0.0030(15)
C10 0.0299(18) 0.0318(18) 0.0254(15) -0.0033(13) 0.0045(13) -0.0095(14)
C11 0.0280(17) 0.0268(16) 0.0319(16) 0.0059(13) 0.0078(14) 0.0014(13)
C12 0.048(2) 0.0268(16) 0.049(2) 0.0119(17) 0.018(2) -0.0027(17)
C13 0.0257(15) 0.0246(14) 0.0277(14) -0.0001(11) 0.0119(12) -0.0013(11)
C14 0.0205(15) 0.045(2) 0.0394(19) -0.0018(16) 0.0109(14) 0.0000(15)
Cl1 0.0326(4) 0.0254(4) 0.0513(5) 0.0027(4) 0.0195(4) 0.0093(3)
Cl2 0.0331(5) 0.0656(7) 0.0330(4) 0.0071(4) 0.0173(4) -0.0051(5)
Cl3 0.0312(4) 0.0361(5) 0.0253(3) -0.0044(3) 0.0084(3) -0.0005(3)
N1 0.0186(11) 0.0207(15) 0.0246(11) 0.0027(8) 0.0030(9) -0.0015(9)
N2 0.0274(15) 0.0286(15) 0.0310(14) 0.0058(11) 0.0069(12) -0.0029(12)
N3 0.0251(12) 0.0269(19) 0.0298(12) 0.0029(11) 0.0110(10) -0.0020(11)
O1 0.076(2) 0.058(3) 0.0396(16) 0.0087(15) -0.0150(16) -0.0278(19)
O2 0.064(2) 0.066(3) 0.070(2) -0.0262(19) 0.0384(18) -0.0021(18)
O3 0.0395(18) 0.108(4) 0.071(2) -0.015(2) 0.0271(17) -0.021(2)
O4 0.186(6) 0.0361(19) 0.053(2) -0.0058(17) -0.014(3) 0.037(3)

loop_
_atom_type_symbol
_atom_type_description
_atom_type_scat_dispersion_real
_atom_type_scat_dispersion_imag
_atom_type_scat_source
C C 0.0033 0.0016 'International Tables Vol C Tables 4.2.6.8 and 6.1.1.4'
H H 0.0000 0.0000 'International Tables Vol C Tables 4.2.6.8 and 6.1.1.4'
N N 0.0061 0.0033 'International Tables Vol C Tables 4.2.6.8 and 6.1.1.4'
O O 0.0106 0.0060 'International Tables Vol C Tables 4.2.6.8 and 6.1.1.4'
Cl Cl 0.1484 0.1585 'International Tables Vol C Tables 4.2.6.8 and 6.1.1.4'
Pd Pd -0.9988 1.0072 'International Tables Vol C Tables 4.2.6.8 and 6.1.1.4'

loop_
_geom_angle_atom_site_label_1
_geom_angle_atom_site_label_2
_geom_angle_atom_site_label_3
_geom_angle
C1 Pd1 N3 96.16(12)
C1 Pd1 N1 80.89(11)
N3 Pd1 N1 176.92(11)
C1 Pd1 N2 174.49(13)
N3 Pd1 N2 85.23(12)
N1 Pd1 N2 97.62(11)
C2 C1 C6 116.6(3)
C2 C1 Pd1 132.3(3)
C6 C1 Pd1 111.1(2)
C1 C2 C3 122.7(3)
C1 C2 Cl1 121.9(3)
C3 C2 Cl1 115.3(3)
C4 C3 C2 119.6(3)
C4 C3 H3 120.2
C2 C3 H3 120.2
C5 C4 C3 119.0(3)
C5 C4 H4 120.5
C3 C4 H4 120.5
C4 C5 C6 121.2(3)
C4 C5 Cl2 118.3(3)
C6 C5 Cl2 120.5(3)
C5 C6 C1 120.7(3)
C5 C6 C7 122.6(3)
C1 C6 C7 116.7(3)
C6 C7 N1 105.3(3)
C6 C7 C8 110.3(3)
N1 C7 C8 112.3(3)
C6 C7 H7 109.6
N1 C7 H7 109.6
C8 C7 H7 109.6
C7 C8 H8A 109.5
C7 C8 H8B 109.5
H8A C8 H8B 109.5
C7 C8 H8C 109.5
H8A C8 H8C 109.5
H8B C8 H8C 109.5
N1 C9 H9A 109.5
N1 C9 H9B 109.5
H9A C9 H9B 109.5
N1 C9 H9C 109.5
H9A C9 H9C 109.5
H9B C9 H9C 109.5
N1 C10 H10A 109.5
N1 C10 H10B 109.5
H10A C10 H10B 109.5
N1 C10 H10C 109.5
H10A C10 H10C 109.5
H10B C10 H10C 109.5
N2 C11 C12 179.6(5)
C11 C12 H12A 109.5
C11 C12 H12B 109.5
H12A C12 H12B 109.5
C11 C12 H12C 109.5
H12A C12 H12C 109.5
H12B C12 H12C 109.5
N3 C13 C14 177.1(4)
C13 C14 H14A 109.5
C13 C14 H14B 109.5
H14A C14 H14B 109.5
C13 C14 H14C 109.5
H14A C14 H14C 109.5
H14B C14 H14C 109.5
O4 Cl3 O2 109.9(3)
O4 Cl3 O1 108.5(2)
O2 Cl3 O1 110.3(3)
O4 Cl3 O3 114.2(4)
O2 Cl3 O3 105.3(2)
O1 Cl3 O3 108.6(2)
C9 N1 C10 107.0(3)
C9 N1 C7 110.8(3)
C10 N1 C7 109.2(3)
C9 N1 Pd1 114.7(2)
C10 N1 Pd1 109.4(2)
C7 N1 Pd1 105.59(17)
C11 N2 Pd1 169.1(3)
C13 N3 Pd1 175.4(3)

loop_
_geom_bond_atom_site_label_1
_geom_bond_atom_site_label_2
_geom_bond_distance
Pd1 C1 1.993(3)
Pd1 N3 2.005(3)
Pd1 N1 2.051(3)
Pd1 N2 2.108(3)
C1 C2 1.386(4)
C1 C6 1.416(5)
C2 C3 1.391(5)
C2 Cl1 1.751(4)
C3 C4 1.387(5)
C3 H3 0.9500
C4 C5 1.383(5)
C4 H4 0.9500
C5 C6 1.387(5)
C5 Cl2 1.734(4)
C6 C7 1.508(5)
C7 N1 1.521(4)
C7 C8 1.522(5)
C7 H7 1.0000
C8 H8A 0.9800
C8 H8B 0.9800
C8 H8C 0.9800
C9 N1 1.485(4)
C9 H9A 0.9800
C9 H9B 0.9800
C9 H9C 0.9800
C10 N1 1.488(4)
C10 H10A 0.9800
C10 H10B 0.9800
C10 H10C 0.9800
C11 N2 1.125(5)
C11 C12 1.452(5)
C12 H12A 0.9800
C12 H12B 0.9800
C12 H12C 0.9800
C13 N3 1.132(5)
C13 C14 1.452(5)
C14 H14A 0.9800
C14 H14B 0.9800
C14 H14C 0.9800
Cl3 O4 1.395(4)
Cl3 O2 1.409(3)
Cl3 O1 1.419(3)
Cl3 O3 1.449(4)
